data_7230633
loop_
_publ_author_name
'Orita, Ryoji'
'Franckevi\<cius, Marius'
'Vy\<sniauskas, Aurimas'
'Gulbinas, Vidmantas'
'Sugiyama, Haruki'
'Uekusa, Hidehiro'
'Kanosue, Kenta'
'Ishige, Ryohei'
'Ando, Shinji'

_publ_section_title
;
 Enhanced fluorescence of phthalimide compounds induced by the
 incorporation of electron-donating alicyclic amino groups.
;
_journal_issue 23
_journal_name_full 'Physical chemistry chemical physics : PCCP'
_journal_page_first 16033
_journal_page_last 16044
_journal_paper_doi 10.1039/c8cp01999a
_journal_volume 20
_journal_year 2018
_chemical_formula_moiety 'C18 H22 N2 O2'
_chemical_formula_sum 'C18 H22 N2 O2'
_chemical_formula_weight 298.37
_chemical_name_common 4PyrNHPI
_chemical_name_systematic 4PyrNHPI
_space_group_crystal_system monoclinic
_space_group_IT_number 14
_space_group_name_Hall '-P 2ybc'
_space_group_name_H-M_alt 'P 1 21/c 1'
_symmetry_space_group_name_Hall '-P 2ybc'
_symmetry_space_group_name_H-M 'P 1 21/c 1'
_atom_sites_solution_hydrogens difmap
_audit_creation_method SHELXL-2013
_audit_update_record
;
2018-01-10 deposited with the CCDC.
2018-05-14 downloaded from the CCDC.
;
_cell_angle_alpha 90
_cell_angle_beta 92.523(3)
_cell_angle_gamma 90
_cell_formula_units_Z 4
_cell_length_a 5.1353(2)
_cell_length_b 10.3387(4)
_cell_length_c 29.0552(12)
_cell_measurement_reflns_used 17004
_cell_measurement_temperature 173(2)
_cell_measurement_theta_max 68.314
_cell_measurement_theta_min 3.047
_cell_volume 1541.11(11)
_computing_cell_refinement RAPID-AUTO
_computing_data_collection RAPID-AUTO
_computing_data_reduction RAPID-AUTO
_computing_structure_refinement 'SHELXL-2013 (Sheldrick, 2013)'
_computing_structure_solution shelxs
_diffrn_ambient_temperature 173(2)
_diffrn_detector_area_resol_mean 10.0
_diffrn_measured_fraction_theta_full 1.000
_diffrn_measured_fraction_theta_max 1.000
_diffrn_measurement_device_type 'RIGAKU VM SPIDER'
_diffrn_measurement_method \w-scan
_diffrn_radiation_type CuK\a
_diffrn_radiation_wavelength 1.54186
_diffrn_reflns_av_R_equivalents 0.0540
_diffrn_reflns_av_unetI/netI 0.0498
_diffrn_reflns_Laue_measured_fraction_full 1.000
_diffrn_reflns_Laue_measured_fraction_max 1.000
_diffrn_reflns_limit_h_max 6
_diffrn_reflns_limit_h_min -6
_diffrn_reflns_limit_k_max 12
_diffrn_reflns_limit_k_min -12
_diffrn_reflns_limit_l_max 34
_diffrn_reflns_limit_l_min -34
_diffrn_reflns_number 17004
_diffrn_reflns_point_group_measured_fraction_full 1.000
_diffrn_reflns_point_group_measured_fraction_max 1.000
_diffrn_reflns_theta_full 67.686
_diffrn_reflns_theta_max 68.220
_diffrn_reflns_theta_min 3.045
_diffrn_source 'rotating anode x-ray'
_exptl_absorpt_coefficient_mu 0.671
_exptl_absorpt_correction_T_max 0.936
_exptl_absorpt_correction_T_min 0.0481104
_exptl_absorpt_correction_type multi-scan
_exptl_absorpt_process_details 'abscor T.Higashi RIGAKU'
_exptl_crystal_colour yellow
_exptl_crystal_density_diffrn 1.286
_exptl_crystal_description platelet
_exptl_crystal_F_000 640
_exptl_crystal_size_max 0.271
_exptl_crystal_size_mid 0.106
_exptl_crystal_size_min 0.100
_refine_diff_density_max 0.233
_refine_diff_density_min -0.161
_refine_diff_density_rms 0.043
_refine_ls_extinction_method none
_refine_ls_goodness_of_fit_ref 0.961
_refine_ls_hydrogen_treatment refall
_refine_ls_matrix_type full
_refine_ls_number_parameters 287
_refine_ls_number_reflns 2818
_refine_ls_number_restraints 0
_refine_ls_restrained_S_all 0.961
_refine_ls_R_factor_all 0.0504
_refine_ls_R_factor_gt 0.0396
_refine_ls_shift/su_max 0.000
_refine_ls_shift/su_mean 0.000
_refine_ls_structure_factor_coef Fsqd
_refine_ls_weighting_details 'w=1/[\s^2^(Fo^2^)+(0.0464P)^2^] where P=(Fo^2^+2Fc^2^)/3'
_refine_ls_weighting_scheme calc
_refine_ls_wR_factor_gt 0.0862
_refine_ls_wR_factor_ref 0.0906
_reflns_Friedel_coverage 0.000
_reflns_number_gt 2106
_reflns_number_total 2818
_reflns_threshold_expression 'I > 2\s(I)'
_cod_data_source_file c8cp01999a2.cif
_cod_data_source_block irai1
_cod_depositor_comments 'Adding full bibliography for 7230632--7230635.cif.'
_cod_original_cell_volume 1541.11(10)
_cod_database_code 7230633
_shelx_space_group_comment
; 
The symmetry employed for this shelxl refinement is uniquely defined 
by the following loop, which should always be used as a source of 
symmetry information in preference to the above space-group names. 
They are only intended as comments. 
;
_shelx_estimated_absorpt_t_min 0.839
_shelx_estimated_absorpt_t_max 0.936
_shelxl_version_number 2013-3

loop_
_space_group_symop_operation_xyz
'x, y, z'
'-x, y+1/2, -z+1/2'
'-x, -y, -z'
'x, -y-1/2, z-1/2'

loop_
_atom_site_label
_atom_site_type_symbol
_atom_site_fract_x
_atom_site_fract_y
_atom_site_fract_z
_atom_site_U_iso_or_equiv
_atom_site_adp_type
_atom_site_occupancy
_atom_site_site_symmetry_order
_atom_site_calc_flag
C1 C 0.8392(3) 0.79583(15) 0.49928(5) 0.0376(4) Uani 1 1 d
H1 H 0.576(3) 0.4749(15) 0.1275(5) 0.050(4) Uiso 1 1 d
N1 N 0.8771(2) 0.61861(10) 0.36603(3) 0.0308(3) Uani 1 1 d
O1 O 0.53271(19) 0.76028(9) 0.35035(3) 0.0453(3) Uani 1 1 d
C2 C 1.0742(3) 0.82397(17) 0.47094(5) 0.0409(4) Uani 1 1 d
H2 H 0.164(3) 0.7215(13) 0.1789(5) 0.050(5) Uiso 1 1 d
N2 N 0.5183(2) 0.62993(10) 0.16916(4) 0.0359(3) Uani 1 1 d
O2 O 1.20559(19) 0.46843(9) 0.35687(3) 0.0433(3) Uani 1 1 d
C3 C 1.0183(3) 0.78982(14) 0.42044(5) 0.0361(4) Uani 1 1 d
H3 H 0.440(3) 0.7249(12) 0.2517(4) 0.035(4) Uiso 1 1 d
C4 C 0.9336(3) 0.64872(12) 0.41493(4) 0.0295(3) Uani 1 1 d
H4 H 0.888(2) 0.4605(12) 0.1830(5) 0.041(4) Uiso 1 1 d
C5 C 0.7041(3) 0.61720(15) 0.44434(5) 0.0352(4) Uani 1 1 d
H5 H 1.123(3) 0.4129(14) 0.2522(4) 0.047(4) Uiso 1 1 d
C6 C 0.7603(4) 0.65466(15) 0.49472(5) 0.0398(4) Uani 1 1 d
H6 H 1.089(2) 0.5921(12) 0.4239(4) 0.030(3) Uiso 1 1 d
C7 C 1.0267(3) 0.53253(12) 0.34027(4) 0.0315(3) Uani 1 1 d
H7 H 0.541(3) 0.6656(13) 0.4321(4) 0.041(4) Uiso 1 1 d
C8 C 0.6873(3) 0.68000(13) 0.33795(4) 0.0320(3) Uani 1 1 d
H8 H 0.667(3) 0.5221(14) 0.4408(4) 0.047(4) Uiso 1 1 d
C9 C 0.9197(3) 0.53945(12) 0.29251(4) 0.0297(3) Uani 1 1 d
H9 H 0.875(3) 0.8485(13) 0.4077(4) 0.044(4) Uiso 1 1 d
C10 C 0.9838(3) 0.47583(13) 0.25251(5) 0.0360(4) Uani 1 1 d
H10 H 1.173(3) 0.8044(12) 0.4023(4) 0.039(4) Uiso 1 1 d
C11 C 0.8466(3) 0.50488(13) 0.21180(5) 0.0359(4) Uani 1 1 d
H11 H 1.224(3) 0.7720(13) 0.4833(5) 0.042(4) Uiso 1 1 d
C12 C 0.6451(3) 0.59906(12) 0.20965(4) 0.0310(3) Uani 1 1 d
H12 H 1.124(3) 0.9188(15) 0.4743(5) 0.058(5) Uiso 1 1 d
C13 C 0.5787(3) 0.66082(13) 0.25103(5) 0.0322(3) Uani 1 1 d
H13 H 0.689(3) 0.8521(12) 0.4892(4) 0.033(4) Uiso 1 1 d
C14 C 0.7175(3) 0.62863(12) 0.29068(4) 0.0296(3) Uani 1 1 d
H14 H 0.597(3) 0.6373(14) 0.5126(5) 0.050(4) Uiso 1 1 d
C15 C 0.5740(3) 0.57191(16) 0.12497(5) 0.0372(4) Uani 1 1 d
H15 H 0.906(3) 0.5999(14) 0.5073(5) 0.049(4) Uiso 1 1 d
C16 C 0.3590(3) 0.62415(14) 0.09276(5) 0.0393(4) Uani 1 1 d
H16 H 0.876(3) 0.8180(12) 0.5318(5) 0.038(4) Uiso 1 1 d
C17 C 0.3097(4) 0.75827(14) 0.11181(5) 0.0411(4) Uani 1 1 d
H17 H 0.407(3) 0.6219(13) 0.0600(5) 0.052(4) Uiso 1 1 d
C18 C 0.3389(3) 0.74019(14) 0.16380(5) 0.0366(4) Uani 1 1 d
H19 H 0.132(3) 0.7950(14) 0.1028(5) 0.048(4) Uiso 1 1 d
H20 H 0.452(3) 0.8164(16) 0.1010(5) 0.061(5) Uiso 1 1 d
H21 H 0.749(3) 0.5998(14) 0.1146(5) 0.048(4) Uiso 1 1 d
H22 H 0.412(3) 0.8188(14) 0.1794(5) 0.044(4) Uiso 1 1 d
H18 H 0.201(3) 0.5710(14) 0.0951(5) 0.049(4) Uiso 1 1 d

loop_
_atom_site_aniso_label
_atom_site_aniso_U_11
_atom_site_aniso_U_22
_atom_site_aniso_U_33
_atom_site_aniso_U_23
_atom_site_aniso_U_13
_atom_site_aniso_U_12
C1 0.0360(9) 0.0438(9) 0.0328(8) -0.0090(7) -0.0011(7) 0.0045(7)
N1 0.0326(7) 0.0316(6) 0.0282(6) -0.0022(5) 0.0023(5) 0.0066(5)
O1 0.0479(7) 0.0517(7) 0.0363(6) -0.0054(5) 0.0028(5) 0.0234(5)
C2 0.0333(9) 0.0416(9) 0.0480(9) -0.0132(7) 0.0019(7) -0.0018(8)
N2 0.0460(8) 0.0328(6) 0.0291(6) -0.0006(5) 0.0022(5) 0.0094(6)
O2 0.0452(7) 0.0420(6) 0.0423(6) -0.0028(5) -0.0035(5) 0.0172(5)
C3 0.0356(9) 0.0326(8) 0.0408(9) -0.0013(7) 0.0084(7) -0.0032(7)
C4 0.0306(8) 0.0299(7) 0.0282(7) -0.0005(6) 0.0011(6) 0.0029(6)
C5 0.0399(9) 0.0316(8) 0.0344(8) -0.0009(6) 0.0064(7) -0.0055(7)
C6 0.0468(10) 0.0419(9) 0.0310(8) 0.0027(6) 0.0057(7) 0.0026(8)
C7 0.0326(8) 0.0263(7) 0.0359(8) 0.0003(6) 0.0036(6) 0.0024(6)
C8 0.0325(8) 0.0322(7) 0.0314(7) -0.0009(6) 0.0031(6) 0.0065(6)
C9 0.0308(8) 0.0272(7) 0.0314(7) 0.0005(5) 0.0039(6) 0.0012(6)
C10 0.0387(9) 0.0310(8) 0.0385(8) -0.0022(6) 0.0043(7) 0.0090(7)
C11 0.0421(9) 0.0339(8) 0.0322(8) -0.0039(6) 0.0063(7) 0.0045(7)
C12 0.0342(8) 0.0269(7) 0.0320(7) 0.0017(6) 0.0045(6) 0.0003(6)
C13 0.0341(9) 0.0302(7) 0.0326(8) 0.0009(6) 0.0042(6) 0.0047(7)
C14 0.0307(8) 0.0268(7) 0.0317(7) -0.0005(5) 0.0060(6) 0.0012(6)
C15 0.0405(10) 0.0403(9) 0.0311(8) -0.0021(7) 0.0047(7) 0.0025(8)
C16 0.0419(10) 0.0410(9) 0.0348(9) -0.0005(7) -0.0006(7) -0.0022(8)
C17 0.0481(11) 0.0345(8) 0.0399(9) 0.0032(7) -0.0079(8) -0.0002(8)
C18 0.0427(10) 0.0288(8) 0.0381(8) 0.0006(6) -0.0003(7) 0.0053(7)

loop_
_atom_type_symbol
_atom_type_description
_atom_type_scat_dispersion_real
_atom_type_scat_dispersion_imag
_atom_type_scat_source
C C 0.0181 0.0091 'International Tables Vol C Tables 4.2.6.8 and 6.1.1.4'
H H 0.0000 0.0000 'International Tables Vol C Tables 4.2.6.8 and 6.1.1.4'
O O 0.0492 0.0322 'International Tables Vol C Tables 4.2.6.8 and 6.1.1.4'
N N 0.0311 0.0180 'International Tables Vol C Tables 4.2.6.8 and 6.1.1.4'

loop_
_geom_angle_atom_site_label_1
_geom_angle_atom_site_label_2
_geom_angle_atom_site_label_3
_geom_angle
C2 C1 C6 110.62(13)
C2 C1 H13 110.5(7)
C6 C1 H13 109.5(7)
C2 C1 H16 110.6(8)
C6 C1 H16 110.3(8)
H13 C1 H16 105.1(10)
C8 N1 C7 111.05(10)
C8 N1 C4 124.84(10)
C7 N1 C4 123.82(10)
C1 C2 C3 110.92(12)
C1 C2 H11 108.7(8)
C3 C2 H11 109.5(8)
C1 C2 H12 109.7(9)
C3 C2 H12 110.6(8)
H11 C2 H12 107.4(11)
C12 N2 C15 124.18(12)
C12 N2 C18 123.28(11)
C15 N2 C18 111.86(11)
C2 C3 C4 111.25(12)
C2 C3 H9 108.5(8)
C4 C3 H9 109.7(8)
C2 C3 H10 111.0(8)
C4 C3 H10 108.8(8)
H9 C3 H10 107.5(11)
N1 C4 C5 111.86(11)
N1 C4 C3 110.25(10)
C5 C4 C3 111.68(12)
N1 C4 H6 104.2(7)
C5 C4 H6 110.7(7)
C3 C4 H6 107.9(7)
C4 C5 C6 111.40(12)
C4 C5 H7 109.9(8)
C6 C5 H7 109.0(7)
C4 C5 H8 107.4(8)
C6 C5 H8 111.8(7)
H7 C5 H8 107.2(11)
C1 C6 C5 111.42(12)
C1 C6 H14 110.2(8)
C5 C6 H14 108.6(8)
C1 C6 H15 108.7(8)
C5 C6 H15 108.4(8)
H14 C6 H15 109.4(12)
O2 C7 N1 123.57(12)
O2 C7 C9 130.19(12)
N1 C7 C9 106.25(11)
O1 C8 N1 125.88(12)
O1 C8 C14 127.93(12)
N1 C8 C14 106.18(11)
C10 C9 C14 119.18(12)
C10 C9 C7 132.38(13)
C14 C9 C7 108.43(11)
C11 C10 C9 118.86(14)
C11 C10 H5 119.2(8)
C9 C10 H5 121.9(8)
C10 C11 C12 121.95(13)
C10 C11 H4 120.2(8)
C12 C11 H4 117.8(8)
N2 C12 C13 120.37(12)
N2 C12 C11 121.33(12)
C13 C12 C11 118.30(12)
C14 C13 C12 117.97(13)
C14 C13 H3 120.2(8)
C12 C13 H3 121.8(8)
C13 C14 C9 123.69(12)
C13 C14 C8 128.23(13)
C9 C14 C8 108.08(11)
N2 C15 C16 103.40(12)
N2 C15 H1 110.4(8)
C16 C15 H1 114.0(8)
N2 C15 H21 111.2(8)
C16 C15 H21 110.4(8)
H1 C15 H21 107.5(11)
C15 C16 C17 103.24(12)
C15 C16 H17 112.4(9)
C17 C16 H17 115.0(8)
C15 C16 H18 109.8(8)
C17 C16 H18 109.4(9)
H17 C16 H18 107.0(11)
C16 C17 C18 103.81(12)
C16 C17 H19 114.3(8)
C18 C17 H19 110.6(8)
C16 C17 H20 107.2(9)
C18 C17 H20 109.8(8)
H19 C17 H20 110.8(12)
N2 C18 C17 103.55(12)
N2 C18 H2 111.2(8)
C17 C18 H2 113.2(8)
N2 C18 H22 111.2(8)
C17 C18 H22 111.8(8)
H2 C18 H22 106.0(11)

loop_
_geom_bond_atom_site_label_1
_geom_bond_atom_site_label_2
_geom_bond_distance
C1 C2 1.518(2)
C1 C6 1.519(2)
C1 H13 1.000(13)
C1 H16 0.983(13)
N1 C8 1.3960(15)
N1 C7 1.4118(16)
N1 C4 1.4710(15)
O1 C8 1.2141(15)
C2 C3 1.5243(19)
C2 H11 0.992(14)
C2 H12 1.017(15)
N2 C12 1.3573(15)
N2 C15 1.4569(17)
N2 C18 1.4697(16)
O2 C7 1.2151(15)
C3 C4 1.5286(18)
C3 H9 1.010(14)
C3 H10 0.985(14)
C4 C5 1.5213(19)
C4 H6 1.015(13)
C5 C6 1.5294(19)
C5 H7 1.024(14)
C5 H8 1.006(14)
C6 H14 1.020(15)
C6 H15 0.995(14)
C7 C9 1.4716(17)
C8 C14 1.4868(17)
C9 C10 1.3877(18)
C9 C14 1.3878(17)
C10 C11 1.3830(19)
C10 H5 0.966(15)
C11 C12 1.4202(18)
C11 H4 0.986(13)
C12 C13 1.4162(18)
C13 C14 1.3688(17)
C13 H3 0.974(13)
C15 C16 1.5154(19)
C15 H1 1.006(14)
C15 H21 1.003(15)
C16 C17 1.518(2)
C16 H17 0.994(14)
C16 H18 0.987(15)
C17 C18 1.5232(19)
C17 H19 1.011(14)
C17 H20 1.008(16)
C18 H2 1.034(15)
C18 H22 0.997(14)

loop_
_geom_torsion_atom_site_label_1
_geom_torsion_atom_site_label_2
_geom_torsion_atom_site_label_3
_geom_torsion_atom_site_label_4
_geom_torsion
C6 C1 C2 C3 57.44(17)
C1 C2 C3 C4 -56.17(18)
C8 N1 C4 C5 64.69(16)
C7 N1 C4 C5 -122.01(13)
C8 N1 C4 C3 -60.22(16)
C7 N1 C4 C3 113.08(14)
C2 C3 C4 N1 179.17(12)
C2 C3 C4 C5 54.15(16)
N1 C4 C5 C6 -177.38(11)
C3 C4 C5 C6 -53.26(16)
C2 C1 C6 C5 -56.74(18)
C4 C5 C6 C1 54.74(18)
C8 N1 C7 O2 179.35(13)
C4 N1 C7 O2 5.2(2)
C8 N1 C7 C9 -0.79(14)
C4 N1 C7 C9 -174.90(11)
C7 N1 C8 O1 -178.87(14)
C4 N1 C8 O1 -4.8(2)
C7 N1 C8 C14 0.26(15)
C4 N1 C8 C14 174.30(11)
O2 C7 C9 C10 1.0(3)
N1 C7 C9 C10 -178.80(14)
O2 C7 C9 C14 -179.12(14)
N1 C7 C9 C14 1.04(14)
C14 C9 C10 C11 1.0(2)
C7 C9 C10 C11 -179.15(13)
C9 C10 C11 C12 0.9(2)
C15 N2 C12 C13 179.75(13)
C18 N2 C12 C13 9.9(2)
C15 N2 C12 C11 -0.2(2)
C18 N2 C12 C11 -170.00(13)
C10 C11 C12 N2 177.61(13)
C10 C11 C12 C13 -2.3(2)
N2 C12 C13 C14 -178.25(12)
C11 C12 C13 C14 1.7(2)
C12 C13 C14 C9 0.3(2)
C12 C13 C14 C8 179.48(13)
C10 C9 C14 C13 -1.7(2)
C7 C9 C14 C13 178.47(12)
C10 C9 C14 C8 178.97(12)
C7 C9 C14 C8 -0.89(15)
O1 C8 C14 C13 0.2(3)
N1 C8 C14 C13 -178.91(13)
O1 C8 C14 C9 179.52(14)
N1 C8 C14 C9 0.41(15)
C12 N2 C15 C16 172.42(13)
C18 N2 C15 C16 -16.73(17)
N2 C15 C16 C17 33.16(17)
C15 C16 C17 C18 -37.64(17)
C12 N2 C18 C17 164.36(13)
C15 N2 C18 C17 -6.59(16)
C16 C17 C18 N2 27.22(16)
